data_1530733
loop_
_publ_author_name
'Seinen, P.A.'
'van Berkel, F.P.F.'
'Groen, W.A.'
'Ijdo, D.J.W.'

_publ_section_title
;
 The ordered perovskite system Ln2 Ni Ru O6
;
_journal_name_full 'Materials Research Bulletin'
_journal_page_first 535
_journal_page_last 542
_journal_volume 22
_journal_year 1987
_chemical_formula_sum 'La2 Ni O6 Ru'
_chemical_name_systematic 'La2 Ni Ru O6'
_space_group_IT_number 14
_symmetry_space_group_name_Hall '-P 2yn'
_symmetry_space_group_name_H-M 'P 1 21/n 1'
_cell_angle_alpha 90
_cell_angle_beta 90.18
_cell_angle_gamma 90
_cell_formula_units_Z 2
_cell_length_a 5.5688
_cell_length_b 5.5984
_cell_length_c 7.8764
_cell_volume 245.556
_citation_journal_id_ASTM MRBUAC
_cod_data_source_file Seinen_MRBUAC_1987_1416.cif
_cod_data_source_block La2Ni1O6Ru1
_cod_original_cell_volume 245.5564
_cod_original_sg_symbol_Hall '-P 2ybc (x-z,y,z)'
_cod_original_formula_sum 'La2 Ni1 O6 Ru1'
_cod_database_code 1530733

loop_
_symmetry_equiv_pos_as_xyz
x,y,z
-x+1/2,y+1/2,-z+1/2
-x,-y,-z
x-1/2,-y-1/2,z-1/2

loop_
_atom_site_label
_atom_site_type_symbol
_atom_site_fract_x
_atom_site_fract_y
_atom_site_fract_z
_atom_site_occupancy
_atom_site_U_iso_or_equiv
Ru1 Ru+4 0.5 0 0 1 0.0
O3 O-2 0.422 0.9861 0.25 1 0.0
La1 La+3 0.508 0.5393 0.251 1 0.0
O2 O-2 0.294 0.715 -0.038 1 0.0
O1 O-2 0.219 0.196 -0.045 1 0.0
Ni1 Ni+2 0 0.5 0 1 0.0
